data_1550921
loop_
_publ_author_name
'Dehnen, Stefanie Susanne'
'Peters, Bertram'
'Santner, Silke'
'Donsbach, Carsten'
'Smarsly, Bernd'
'Voepel, Pascal'

_publ_section_title
;
 Ionic liquid cations as methylation agent for extremely weak chalcogenido
 metalate nucleophiles
;
_journal_name_full 'Chemical Science'
_journal_paper_doi 10.1039/C9SC01358J
_journal_year 2019
_chemical_formula_moiety '0.08(C20 H60 O40 S200 Sn100), 0.17(C4 H12 O4 S20 Sn10), 0.33(C5 H5 N2), 0.33(C3 H2 N2)'
_chemical_formula_sum 'C5 H9.33 N1.33 O4 S20 Sn10'
_chemical_formula_weight 1980.24
_space_group_crystal_system tetragonal
_space_group_IT_number 120
_space_group_name_Hall 'I -4 -2c'
_space_group_name_H-M_alt 'I -4 c 2'
_symmetry_space_group_name_Hall 'I -4 -2c'
_symmetry_space_group_name_H-M 'I -4 c 2'
_atom_sites_solution_hydrogens geom
_audit_creation_date 2019-03-06
_audit_creation_method
;
Olex2 1.2
(compiled 2018.05.29 svn.r3508 for OlexSys, GUI svn.r5506)
;
_audit_update_record
;
2019-03-13 deposited with the CCDC.    2019-04-22 downloaded from the CCDC.
;
_cell_angle_alpha 90
_cell_angle_beta 90
_cell_angle_gamma 90
_cell_formula_units_Z 24
_cell_length_a 29.1874(4)
_cell_length_b 29.1874(4)
_cell_length_c 57.5222(14)
_cell_measurement_reflns_used 575
_cell_measurement_temperature 100.0
_cell_measurement_theta_max 36.74
_cell_measurement_theta_min 6.87
_cell_volume 49003.4(15)
_computing_molecular_graphics 'Olex2 (Dolomanov et al., 2009)'
_computing_publication_material 'Olex2 (Dolomanov et al., 2009)'
_computing_structure_refinement 'ShelXL (Sheldrick, 2015)'
_diffrn_ambient_temperature 100.0
_diffrn_measured_fraction_theta_full 0.997
_diffrn_measured_fraction_theta_max 0.997
_diffrn_measurement_device_type 'Stoe StadiVari'
_diffrn_radiation_type CuK\a
_diffrn_radiation_wavelength 1.54186
_diffrn_reflns_av_R_equivalents 0.1785
_diffrn_reflns_av_unetI/netI 0.0954
_diffrn_reflns_Laue_measured_fraction_full 0.997
_diffrn_reflns_Laue_measured_fraction_max 0.997
_diffrn_reflns_limit_h_max 24
_diffrn_reflns_limit_h_min -24
_diffrn_reflns_limit_k_max 24
_diffrn_reflns_limit_k_min -16
_diffrn_reflns_limit_l_max 47
_diffrn_reflns_limit_l_min -46
_diffrn_reflns_number 44492
_diffrn_reflns_point_group_measured_fraction_full 0.998
_diffrn_reflns_point_group_measured_fraction_max 0.998
_diffrn_reflns_theta_full 39.990
_diffrn_reflns_theta_max 39.990
_diffrn_reflns_theta_min 2.635
_exptl_absorpt_coefficient_mu 28.764
_exptl_absorpt_correction_T_max 0.1595
_exptl_absorpt_correction_T_min 0.0547
_exptl_absorpt_correction_type sphere
_exptl_crystal_colour colourless
_exptl_crystal_colour_primary colourless
_exptl_crystal_density_diffrn 1.610
_exptl_crystal_description block
_exptl_crystal_F_000 21616
_exptl_crystal_size_max 0.157
_exptl_crystal_size_mid 0.139
_exptl_crystal_size_min 0.1
_exptl_crystal_size_rad 0.078
_refine_diff_density_max 0.880
_refine_diff_density_min -0.692
_refine_diff_density_rms 0.155
_refine_ls_abs_structure_details
;
 Refined as an inversion twin.
;
_refine_ls_abs_structure_Flack 0.86(3)
_refine_ls_extinction_method none
_refine_ls_goodness_of_fit_ref 1.000
_refine_ls_hydrogen_treatment constr
_refine_ls_matrix_type full
_refine_ls_number_parameters 505
_refine_ls_number_reflns 7341
_refine_ls_number_restraints 0
_refine_ls_restrained_S_all 1.000
_refine_ls_R_factor_all 0.0757
_refine_ls_R_factor_gt 0.0650
_refine_ls_shift/su_max 0.000
_refine_ls_shift/su_mean 0.000
_refine_ls_structure_factor_coef Fsqd
_refine_ls_weighting_details 'w=1/[\s^2^(Fo^2^)+(0.1289P)^2^] where P=(Fo^2^+2Fc^2^)/3'
_refine_ls_weighting_scheme calc
_refine_ls_wR_factor_gt 0.1687
_refine_ls_wR_factor_ref 0.1776
_reflns_Friedel_coverage 0.886
_reflns_Friedel_fraction_full 0.999
_reflns_Friedel_fraction_max 0.999
_reflns_number_gt 6030
_reflns_number_total 7341
_reflns_threshold_expression 'I > 2\s(I)'
_cod_data_source_file c9sc01358j2.cif
_cod_data_source_block ed086b_pl_sq
_cod_original_cell_volume 49003.4(18)
_cod_database_code 1550921
_shelx_shelxl_version_number 2016/6
_shelx_space_group_comment
;
The symmetry employed for this shelxl refinement is uniquely defined
by the following loop, which should always be used as a source of
symmetry information in preference to the above space-group names.
They are only intended as comments.
;
_shelx_estimated_absorpt_t_max 0.161
_shelx_estimated_absorpt_t_min 0.093
_olex2_refinement_description
;
1. Twinned data refinement
 Scales: 0.14(3)
 0.86(3)
2. Fixed Uiso
 At 1.2 times of:
  All C(H) groups
 At 1.5 times of:
  All C(H,H,H) groups
3. Uiso/Uaniso restraints and constraints
Uanis(S1A) = Uanis(S7A)
4. Others
 Fixed Sof: C25(0.5) N32(0.5) C12(0.5) H12(0.5) C6AA(0.5) H6AA(0.5) N9(0.5)
 C15(0.5) N13(0.5) C2AA(0.5) H2AA(0.5) C8(0.5) H8(0.5) N1AA(0.5) C3(0.5)
 C33(0.5) H33A(0.5) H33B(0.5) H33C(0.5) C10(0.5) H10A(0.5) H10B(0.5) H10C(0.5)
5.a Me refined with riding coordinates:
 C33(H33A,H33B,H33C), C10(H10A,H10B,H10C)
5.b Aromatic/amide H refined with riding coordinates:
 C12(H12), C6AA(H6AA), C2AA(H2AA), C8(H8)
5.c Fitted pentagon refined as free rotating group:
 C25(N32,C12,C6AA,N9), N13(C2AA,C8,N1AA,C3)
5.d Idealised Me refined as rotating group:
 C1(H1A,H1B,H1C), C14(H14A,H14B,H14C), C40(H40A,H40B,H40C)
;
_platon_squeeze_void_probe_radius 1.20
_olex2_submission_special_instructions 'No special instructions were received'

loop_
_space_group_symop_operation_xyz
'x, y, z'
'y, -x, -z'
'-x, -y, z'
'-y, x, -z'
'-x, y, z+1/2'
'y, x, -z+1/2'
'x, -y, z+1/2'
'-y, -x, -z+1/2'
'x+1/2, y+1/2, z+1/2'
'y+1/2, -x+1/2, -z+1/2'
'-x+1/2, -y+1/2, z+1/2'
'-y+1/2, x+1/2, -z+1/2'
'-x+1/2, y+1/2, z+1'
'y+1/2, x+1/2, -z+1'
'x+1/2, -y+1/2, z+1'
'-y+1/2, -x+1/2, -z+1'

loop_
_atom_site_label
_atom_site_type_symbol
_atom_site_fract_x
_atom_site_fract_y
_atom_site_fract_z
_atom_site_U_iso_or_equiv
_atom_site_adp_type
_atom_site_occupancy
_atom_site_site_symmetry_order
_atom_site_calc_flag
_atom_site_refinement_flags_posn
_atom_site_refinement_flags_adp
_atom_site_refinement_flags_occupancy
Sn2A Sn -0.50376(14) -0.41372(11) 0.00012(6) 0.0895(11) Uani 1 1 d . . .
Sn4A Sn -0.500000 -0.500000 -0.04393(8) 0.0910(15) Uani 1 2 d S T P
Sn1A Sn -0.58976(14) -0.41769(13) -0.04383(6) 0.1062(13) Uani 1 1 d . . .
S2A S -0.5514(5) -0.3589(5) -0.0220(2) 0.106(5) Uani 1 1 d . . .
S3A S -0.4620(5) -0.3553(5) 0.0219(2) 0.103(4) Uani 1 1 d . . .
S7A S -0.5449(7) -0.4569(6) -0.0730(3) 0.141(5) Uani 1 1 d . . .
S1A S -0.6375(7) -0.3726(6) -0.0695(3) 0.141(5) Uani 1 1 d . . .
S5A S -0.4417(5) -0.4370(5) -0.0302(2) 0.091(4) Uani 1 1 d . . .
O2A O -0.4644(11) -0.4628(11) 0.0190(5) 0.104(10) Uani 1 1 d . . .
Sn2B Sn -0.50623(11) -0.08584(9) -0.25037(6) 0.0814(10) Uani 1 1 d . . .
Sn1B Sn -0.59111(12) -0.08007(12) -0.20582(7) 0.0982(12) Uani 1 1 d . . .
Sn5B Sn -0.500000 0.000000 -0.20595(8) 0.0847(14) Uani 1 2 d S T P
S2B S -0.5545(5) -0.1386(4) -0.2277(3) 0.098(4) Uani 1 1 d . . .
S6B S -0.4442(4) -0.0644(4) -0.2194(3) 0.093(4) Uani 1 1 d . . .
S8B S -0.5471(5) -0.0393(5) -0.1775(3) 0.114(5) Uani 1 1 d . . .
S1B S -0.6370(6) -0.1295(6) -0.1813(3) 0.145(6) Uani 1 1 d . . .
S3B S -0.4667(4) -0.1457(4) -0.2731(3) 0.096(4) Uani 1 1 d . . .
Sn6 Sn -0.31207(10) -0.33987(10) -0.12861(6) 0.0706(10) Uani 1 1 d . . .
Sn7 Sn -0.28493(12) -0.26370(14) -0.08235(6) 0.0962(13) Uani 1 1 d . . .
Sn2 Sn -0.21428(10) -0.26735(12) -0.13273(7) 0.0887(12) Uani 1 1 d . . .
Sn9 Sn -0.38303(10) -0.24279(11) -0.11789(6) 0.0783(10) Uani 1 1 d . . .
Sn1 Sn -0.21555(12) -0.17536(12) -0.17233(8) 0.1041(13) Uani 1 1 d . . .
Sn3 Sn -0.21544(12) -0.36077(15) -0.09325(7) 0.1101(14) Uani 1 1 d . . .
Sn4 Sn -0.31216(10) -0.24728(10) -0.16835(6) 0.0714(10) Uani 1 1 d . . .
Sn10 Sn -0.35453(16) -0.16764(17) -0.07162(9) 0.1431(19) Uani 1 1 d . . .
Sn8 Sn -0.40908(11) -0.31880(11) -0.16343(6) 0.0799(10) Uani 1 1 d . . .
Sn5 Sn -0.28480(12) -0.17009(12) -0.12201(8) 0.1013(13) Uani 1 1 d . . .
S3 S -0.1602(5) -0.3240(6) -0.1171(2) 0.116(5) Uani 1 1 d . . .
S2 S -0.1585(5) -0.2274(6) -0.1591(3) 0.117(5) Uani 1 1 d . . .
S16 S -0.3573(4) -0.3128(5) -0.0926(2) 0.084(4) Uani 1 1 d . . .
S19 S -0.4237(6) -0.1963(6) -0.0884(3) 0.129(6) Uani 1 1 d . . .
S5 S -0.2579(4) -0.3176(4) -0.1626(2) 0.082(4) Uani 1 1 d . . .
S9 S -0.2701(5) -0.4058(5) -0.1124(2) 0.096(4) Uani 1 1 d . . .
S12 S -0.3714(5) -0.3844(4) -0.1491(2) 0.098(4) Uani 1 1 d . . .
S6 S -0.2203(5) -0.2094(6) -0.0990(3) 0.122(5) Uani 1 1 d . . .
S4 S -0.1728(6) -0.4227(7) -0.0754(4) 0.154(7) Uani 1 1 d . . .
S17 S -0.4754(6) -0.3545(7) -0.1828(3) 0.149(7) Uani 1 1 d . . .
S8 S -0.2413(5) -0.1154(5) -0.1457(3) 0.127(6) Uani 1 1 d . . .
S15 S -0.3572(4) -0.1818(4) -0.1480(3) 0.090(4) Uani 1 1 d . . .
S1 S -0.1695(6) -0.1325(7) -0.2011(4) 0.169(8) Uani 1 1 d . . .
S13 S -0.3119(6) -0.1130(5) -0.0938(4) 0.153(8) Uani 1 1 d . . .
S20 S -0.3829(8) -0.1191(10) -0.0402(4) 0.217(11) Uani 1 1 d . . .
S14 S -0.3120(6) -0.2217(7) -0.0489(3) 0.140(6) Uani 1 1 d . . .
S7 S -0.2726(5) -0.2039(5) -0.1989(2) 0.102(4) Uani 1 1 d . . .
S10 S -0.2401(6) -0.3210(7) -0.0593(2) 0.129(6) Uani 1 1 d . . .
S18 S -0.4515(4) -0.2725(4) -0.1366(2) 0.090(4) Uani 1 1 d . . .
S11 S -0.3707(5) -0.2800(5) -0.1947(2) 0.092(4) Uani 1 1 d . . .
O2 O -0.2636(9) -0.2999(9) -0.1121(5) 0.075(8) Uani 1 1 d . . .
O3 O -0.3462(8) -0.2845(9) -0.1400(5) 0.072(9) Uani 1 1 d . . .
O1 O -0.2611(9) -0.2221(9) -0.1438(5) 0.084(10) Uani 1 1 d . . .
O2B O -0.4659(7) -0.0391(8) -0.2684(5) 0.067(8) Uani 1 1 d . . .
O4 O -0.3244(9) -0.2175(9) -0.1043(6) 0.090(10) Uani 1 1 d . . .
C1 C -0.4426(19) -0.3925(19) -0.2017(9) 0.13(2) Uiso 1 1 d . . .
H1A H -0.446713 -0.383183 -0.217897 0.189 Uiso 1 1 calc GR . .
H1B H -0.453365 -0.424046 -0.199657 0.189 Uiso 1 1 calc GR . .
H1C H -0.410053 -0.390679 -0.197562 0.189 Uiso 1 1 calc GR . .
C14 C -0.6677(17) -0.0906(17) -0.1652(9) 0.106(17) Uiso 1 1 d . . .
H14A H -0.679843 -0.066818 -0.175538 0.158 Uiso 1 1 calc GR . .
H14B H -0.647632 -0.076591 -0.153578 0.158 Uiso 1 1 calc GR . .
H14C H -0.693092 -0.106288 -0.157435 0.158 Uiso 1 1 calc GR . .
C25 C -0.5146(16) -0.3410(18) -0.0969(8) 0.043(19) Uiso 0.5 1 d . . .
N32 N -0.5150(16) -0.3728(15) -0.1155(9) 0.066(19) Uiso 0.5 1 d G . .
C12 C -0.5529(18) -0.3622(18) -0.1301(8) 0.09(3) Uiso 0.5 1 d G . .
H12 H -0.561323 -0.378029 -0.143865 0.103 Uiso 0.5 1 calc R . .
C6AA C -0.5758(15) -0.3238(17) -0.1204(9) 0.044(19) Uiso 0.5 1 d G . .
H6AA H -0.602370 -0.309400 -0.126590 0.053 Uiso 0.5 1 calc R . .
N9 N -0.5522(19) -0.3107(17) -0.0999(9) 0.16(4) Uiso 0.5 1 d G . .
C15 C -0.489(3) -0.402(3) -0.1196(13) 0.06(2) Uiso 0.5 1 d . . .
C40 C -0.112(3) -0.128(3) -0.1813(14) 0.21(3) Uiso 1 1 d . . .
H40A H -0.105974 -0.095583 -0.177624 0.312 Uiso 1 1 calc GR . .
H40B H -0.085945 -0.140576 -0.189851 0.312 Uiso 1 1 calc GR . .
H40C H -0.116370 -0.145025 -0.166817 0.312 Uiso 1 1 calc GR . .
N13 N -0.3332(16) -0.5188(17) -0.1002(8) 0.069(19) Uiso 0.5 1 d . . .
C2AA C -0.2891(17) -0.5346(16) -0.0935(9) 0.07(2) Uiso 0.5 1 d G . .
H2AA H -0.273051 -0.559610 -0.100283 0.085 Uiso 0.5 1 calc R . .
C8 C -0.2734(15) -0.5066(19) -0.0750(9) 0.07(2) Uiso 0.5 1 d G . .
H8 H -0.244841 -0.509523 -0.067205 0.083 Uiso 0.5 1 calc R . .
N1AA N -0.3077(19) -0.4734(16) -0.0703(8) 0.08(2) Uiso 0.5 1 d G . .
C3 C -0.3447(15) -0.4810(18) -0.0858(10) 0.07(2) Uiso 0.5 1 d G . .
C33 C -0.699(6) -0.367(6) -0.079(3) 0.24(8) Uiso 0.5 1 d . . .
H33A H -0.701176 -0.341844 -0.090600 0.358 Uiso 0.5 1 calc R . .
H33B H -0.709038 -0.395436 -0.086283 0.358 Uiso 0.5 1 calc R . .
H33C H -0.718161 -0.359620 -0.065733 0.358 Uiso 0.5 1 calc R . .
C10 C -0.489(3) -0.333(3) -0.0818(15) 0.08(3) Uiso 0.5 1 d . . .
H10A H -0.501291 -0.307931 -0.072312 0.118 Uiso 0.5 1 calc R . .
H10B H -0.485105 -0.360316 -0.072186 0.118 Uiso 0.5 1 calc R . .
H10C H -0.459443 -0.323844 -0.088372 0.118 Uiso 0.5 1 calc R . .

loop_
_atom_site_aniso_label
_atom_site_aniso_U_11
_atom_site_aniso_U_22
_atom_site_aniso_U_33
_atom_site_aniso_U_23
_atom_site_aniso_U_13
_atom_site_aniso_U_12
Sn2A 0.100(3) 0.088(2) 0.080(2) -0.006(2) -0.014(2) 0.0018(19)
Sn4A 0.107(4) 0.095(4) 0.071(3) 0.000 0.000 -0.027(3)
Sn1A 0.124(3) 0.104(3) 0.091(3) 0.020(2) -0.031(2) -0.024(2)
S2A 0.130(12) 0.092(10) 0.095(10) 0.009(8) -0.024(9) -0.014(8)
S3A 0.098(10) 0.108(11) 0.104(10) -0.022(9) -0.001(8) -0.006(8)
S7A 0.193(13) 0.124(10) 0.106(8) 0.041(7) -0.042(8) -0.020(9)
S1A 0.193(13) 0.124(10) 0.106(8) 0.041(7) -0.042(8) -0.020(9)
S5A 0.111(11) 0.097(10) 0.066(8) -0.006(7) 0.000(7) -0.034(8)
O2A 0.12(3) 0.12(3) 0.07(2) -0.003(19) 0.012(19) 0.05(2)
Sn2B 0.067(2) 0.060(2) 0.117(3) 0.000(2) 0.001(2) -0.0013(14)
Sn1B 0.088(3) 0.080(3) 0.127(3) 0.008(2) 0.009(2) -0.014(2)
Sn5B 0.078(3) 0.074(3) 0.101(3) 0.000 0.000 -0.010(3)
S2B 0.094(10) 0.065(9) 0.137(12) 0.013(8) -0.002(9) -0.013(7)
S6B 0.072(8) 0.074(9) 0.133(11) 0.010(8) -0.002(8) -0.015(7)
S8B 0.128(13) 0.091(10) 0.124(11) 0.009(9) -0.006(10) -0.013(9)
S1B 0.122(13) 0.136(14) 0.177(16) 0.036(13) 0.018(12) -0.012(11)
S3B 0.086(9) 0.077(9) 0.124(11) -0.009(8) -0.002(8) -0.006(7)
Sn6 0.065(2) 0.066(2) 0.081(2) 0.0002(17) -0.0048(18) 0.0015(16)
Sn7 0.082(2) 0.127(3) 0.080(2) -0.020(2) -0.019(2) -0.014(2)
Sn2 0.051(2) 0.096(3) 0.119(3) 0.009(2) -0.0101(19) -0.0028(18)
Sn9 0.060(2) 0.076(2) 0.099(3) -0.0176(19) -0.0032(18) 0.0066(17)
Sn1 0.072(2) 0.088(3) 0.153(4) 0.018(2) -0.007(2) -0.0150(19)
Sn3 0.077(2) 0.143(4) 0.110(3) 0.031(3) -0.010(2) 0.015(2)
Sn4 0.061(2) 0.066(2) 0.088(2) 0.0066(18) -0.0097(18) -0.0061(16)
Sn10 0.132(4) 0.142(4) 0.156(4) -0.079(3) 0.004(3) 0.003(3)
Sn8 0.077(2) 0.076(2) 0.087(2) 0.0026(19) -0.0177(19) -0.0182(18)
Sn5 0.083(2) 0.070(2) 0.151(3) -0.031(2) -0.020(2) -0.0100(18)
S3 0.069(9) 0.168(15) 0.110(11) 0.030(11) -0.007(9) 0.013(9)
S2 0.070(9) 0.127(12) 0.153(14) 0.007(11) -0.003(9) 0.005(8)
S16 0.062(8) 0.103(10) 0.088(9) 0.000(8) -0.009(7) -0.010(7)
S19 0.106(12) 0.120(12) 0.159(15) -0.021(11) 0.002(11) 0.031(9)
S5 0.080(8) 0.074(8) 0.093(9) -0.007(7) 0.005(8) 0.014(7)
S9 0.097(10) 0.091(10) 0.100(10) 0.012(8) 0.005(8) 0.012(7)
S12 0.113(11) 0.061(8) 0.120(11) -0.025(8) 0.005(9) -0.015(7)
S6 0.091(11) 0.149(15) 0.126(12) -0.030(11) -0.030(9) -0.007(10)
S4 0.118(13) 0.166(17) 0.176(17) 0.046(14) 0.001(12) 0.023(12)
S17 0.115(13) 0.176(17) 0.156(15) -0.012(13) -0.026(12) -0.048(11)
S8 0.102(11) 0.081(10) 0.199(17) -0.024(11) -0.018(11) -0.028(8)
S15 0.067(8) 0.055(8) 0.146(12) 0.001(8) -0.013(8) 0.001(6)
S1 0.123(14) 0.184(19) 0.199(19) 0.065(16) -0.015(13) -0.052(13)
S13 0.126(13) 0.084(11) 0.25(2) -0.075(13) -0.019(14) -0.029(10)
S20 0.18(2) 0.26(3) 0.22(2) -0.11(2) 0.001(18) -0.019(19)
S14 0.130(14) 0.174(17) 0.116(12) -0.057(12) -0.011(11) -0.014(12)
S7 0.091(10) 0.099(10) 0.116(11) 0.039(9) -0.005(8) -0.018(8)
S10 0.123(13) 0.179(16) 0.086(10) 0.018(10) -0.036(10) 0.007(11)
S18 0.054(8) 0.101(10) 0.114(10) 0.015(8) -0.012(7) -0.004(7)
S11 0.105(10) 0.105(10) 0.066(8) 0.019(8) -0.014(8) -0.011(8)
O2 0.054(18) 0.09(2) 0.08(2) -0.010(17) -0.012(16) -0.011(15)
O3 0.038(16) 0.062(18) 0.11(2) -0.050(17) 0.021(15) 0.003(13)
O1 0.06(2) 0.07(2) 0.12(3) -0.037(18) 0.022(17) -0.011(15)
O2B 0.022(14) 0.056(17) 0.12(2) 0.048(17) 0.028(15) 0.016(12)
O4 0.07(2) 0.036(17) 0.17(3) -0.037(18) 0.02(2) -0.013(14)

loop_
_atom_type_symbol
_atom_type_description
_atom_type_scat_dispersion_real
_atom_type_scat_dispersion_imag
_atom_type_scat_source
C C 0.0181 0.0091 'International Tables Vol C Tables 4.2.6.8 and 6.1.1.4'
H H 0.0000 0.0000 'International Tables Vol C Tables 4.2.6.8 and 6.1.1.4'
N N 0.0311 0.0180 'International Tables Vol C Tables 4.2.6.8 and 6.1.1.4'
O O 0.0492 0.0322 'International Tables Vol C Tables 4.2.6.8 and 6.1.1.4'
S S 0.3331 0.5567 'International Tables Vol C Tables 4.2.6.8 and 6.1.1.4'
Sn Sn 0.0259 5.4591 'International Tables Vol C Tables 4.2.6.8 and 6.1.1.4'

loop_
_geom_angle_atom_site_label_1
_geom_angle_atom_site_label_2
_geom_angle_atom_site_label_3
_geom_angle
_geom_angle_site_symmetry_1
_geom_angle_site_symmetry_3
S2A Sn2A S5A 99.9(5) . 4_455
S2A Sn2A S5A 102.5(5) . .
S3A Sn2A S2A 95.3(5) . .
S3A Sn2A S5A 100.3(4) . .
S3A Sn2A S5A 102.2(5) . 4_455
S5A Sn2A S5A 146.4(5) 4_455 .
O2A Sn2A S2A 178.0(10) . .
O2A Sn2A S2A 85.7(10) 4_455 .
O2A Sn2A S3A 178.0(10) 4_455 .
O2A Sn2A S3A 86.5(10) . .
O2A Sn2A S5A 79.3(9) 4_455 4_455
O2A Sn2A S5A 77.8(9) 4_455 .
O2A Sn2A S5A 78.9(9) . 4_455
O2A Sn2A S5A 78.0(8) . .
O2A Sn2A O2A 92.5(18) 4_455 .
S7A Sn4A S7A 94.7(9) . 3_445
S7A Sn4A S5A 101.0(5) 3_445 3_445
S7A Sn4A S5A 102.5(5) 3_445 .
S7A Sn4A S5A 101.0(5) . .
S7A Sn4A S5A 102.5(5) . 3_445
S5A Sn4A S5A 145.1(5) 3_445 .
O2A Sn4A S7A 86.4(10) 2_545 3_445
O2A Sn4A S7A 86.4(10) 4_455 .
O2A Sn4A S7A 179.0(10) 4_455 3_445
O2A Sn4A S7A 179.0(10) 2_545 .
O2A Sn4A S5A 78.7(9) 2_545 .
O2A Sn4A S5A 77.4(9) 2_545 3_445
O2A Sn4A S5A 77.4(9) 4_455 .
O2A Sn4A S5A 78.7(9) 4_455 3_445
O2A Sn4A O2A 92.6(18) 2_545 4_455
S2A Sn1A S3A 114.7(5) . 4_455
S2A Sn1A S7A 116.7(6) . .
S2A Sn1A S1A 101.5(5) . .
S2A Sn1A O2A 78.7(8) . 4_455
S3A Sn1A S7A 117.9(6) 4_455 .
S3A Sn1A S1A 103.2(6) 4_455 .
S3A Sn1A O2A 79.4(8) 4_455 4_455
S7A Sn1A S1A 98.4(6) . .
S7A Sn1A O2A 78.9(8) . 4_455
S1A Sn1A O2A 176.9(8) . 4_455
Sn1A S2A Sn2A 93.9(5) . .
Sn1A S3A Sn2A 94.1(5) 2_545 .
Sn1A S7A Sn4A 93.3(5) . .
C33 S1A Sn1A 141(6) . .
Sn2A S5A Sn2A 86.9(4) 2_545 .
Sn2A S5A Sn4A 86.4(4) 2_545 .
Sn2A S5A Sn4A 86.2(4) . .
Sn2A O2A Sn2A 115.4(12) 2_545 .
Sn2A O2A Sn4A 118.2(15) 2_545 2_545
Sn2A O2A Sn1A 100.0(13) . 2_545
Sn2A O2A Sn1A 101.6(14) 2_545 2_545
Sn4A O2A Sn2A 115.7(15) 2_545 .
Sn4A O2A Sn1A 101.4(11) 2_545 2_545
S2B Sn2B S6B 100.7(5) . .
S2B Sn2B S6B 101.1(5) . 10_444
S2B Sn2B S3B 96.0(4) . .
S6B Sn2B S6B 146.3(5) 10_444 .
S3B Sn2B S6B 101.9(4) . .
S3B Sn2B S6B 101.1(5) . 10_444
O2B Sn2B S2B 85.2(7) 10_444 .
O2B Sn2B S2B 177.5(9) . .
O2B Sn2B S6B 79.3(7) . 10_444
O2B Sn2B S6B 77.9(8) . .
O2B Sn2B S6B 78.1(7) 10_444 .
O2B Sn2B S6B 78.4(7) 10_444 10_444
O2B Sn2B S3B 86.3(8) . .
O2B Sn2B S3B 178.8(8) 10_444 .
O2B Sn2B O2B 92.5(13) . 10_444
S2B Sn1B S8B 118.5(5) . .
S2B Sn1B S1B 97.4(6) . .
S2B Sn1B S3B 115.7(5) . 10_444
S2B Sn1B O2B 78.4(7) . 10_444
S8B Sn1B S1B 101.4(6) . .
S8B Sn1B S3B 114.5(5) . 10_444
S8B Sn1B O2B 79.1(6) . 10_444
S1B Sn1B S3B 105.3(5) . 10_444
S1B Sn1B O2B 175.4(7) . 10_444
S3B Sn1B O2B 78.5(6) 10_444 10_444
S6B Sn5B S6B 145.4(7) 3_455 .
S8B Sn5B S6B 102.3(5) . .
S8B Sn5B S6B 100.8(5) 3_455 .
S8B Sn5B S6B 102.3(5) 3_455 3_455
S8B Sn5B S6B 100.8(5) . 3_455
S8B Sn5B S8B 95.2(7) . 3_455
O2B Sn5B S6B 77.9(8) 10_444 .
O2B Sn5B S6B 77.9(8) 12_454 3_455
O2B Sn5B S6B 78.1(7) 10_444 3_455
O2B Sn5B S6B 78.1(7) 12_454 .
O2B Sn5B S8B 86.7(8) 10_444 .
O2B Sn5B S8B 86.7(8) 12_454 3_455
O2B Sn5B S8B 178.0(8) 12_454 .
O2B Sn5B S8B 178.0(8) 10_444 3_455
O2B Sn5B O2B 91.5(14) 10_444 12_454
Sn1B S2B Sn2B 95.1(4) . .
Sn2B S6B Sn2B 86.2(4) 12_454 .
Sn2B S6B Sn5B 86.4(4) 12_454 .
Sn5B S6B Sn2B 86.7(4) . .
Sn1B S8B Sn5B 94.7(5) . .
C14 S1B Sn1B 102.0(19) . .
Sn1B S3B Sn2B 93.6(4) 12_454 .
S16 Sn6 S5 147.1(4) . .
S9 Sn6 S16 100.9(4) . .
S9 Sn6 S5 100.2(4) . .
S12 Sn6 S16 100.7(4) . .
S12 Sn6 S5 101.5(4) . .
S12 Sn6 S9 96.8(5) . .
O2 Sn6 S16 78.9(8) . .
O2 Sn6 S5 77.8(8) . .
O2 Sn6 S9 85.8(8) . .
O2 Sn6 S12 177.4(9) . .
O3 Sn6 S16 76.3(8) . .
O3 Sn6 S5 81.6(8) . .
O3 Sn6 S9 176.8(8) . .
O3 Sn6 S12 85.3(8) . .
O3 Sn6 O2 92.1(10) . .
S16 Sn7 S6 145.3(4) . .
S14 Sn7 S16 101.1(5) . .
S14 Sn7 S6 102.6(6) . .
S14 Sn7 S10 95.0(6) . .
S10 Sn7 S16 100.1(5) . .
S10 Sn7 S6 102.7(6) . .
O2 Sn7 S16 77.4(8) . .
O2 Sn7 S6 78.2(8) . .
O2 Sn7 S14 178.0(8) . .
O2 Sn7 S10 86.6(8) . .
O2 Sn7 O4 89.8(11) . .
O4 Sn7 S16 77.4(7) . .
O4 Sn7 S6 78.3(8) . .
O4 Sn7 S14 88.6(9) . .
O4 Sn7 S10 176.0(8) . .
S3 Sn2 S2 96.7(5) . .
S3 Sn2 S5 100.2(5) . .
S3 Sn2 S6 102.1(5) . .
S2 Sn2 S5 100.5(5) . .
S2 Sn2 S6 101.2(6) . .
S6 Sn2 S5 146.7(4) . .
O2 Sn2 S3 85.9(8) . .
O2 Sn2 S2 176.9(8) . .
O2 Sn2 S5 77.4(8) . .
O2 Sn2 S6 79.8(8) . .
O1 Sn2 S3 176.3(9) . .
O1 Sn2 S2 86.8(9) . .
O1 Sn2 S5 80.1(8) . .
O1 Sn2 S6 76.1(9) . .
O1 Sn2 O2 90.6(11) . .
S19 Sn9 S16 100.6(5) . .
S19 Sn9 S15 102.7(5) . .
S15 Sn9 S16 145.4(4) . .
S18 Sn9 S16 101.8(4) . .
S18 Sn9 S19 96.0(5) . .
S18 Sn9 S15 100.8(4) . .
O3 Sn9 S16 74.6(9) . .
O3 Sn9 S19 174.9(10) . .
O3 Sn9 S15 80.9(9) . .
O3 Sn9 S18 86.8(8) . .
O4 Sn9 S16 80.0(9) . .
O4 Sn9 S19 86.6(9) . .
O4 Sn9 S15 76.2(10) . .
O4 Sn9 S18 176.5(10) . .
O4 Sn9 O3 90.8(10) . .
S2 Sn1 S8 118.2(6) . .
S2 Sn1 S1 99.0(6) . .
S2 Sn1 S7 117.8(5) . .
S2 Sn1 O1 79.3(8) . .
S8 Sn1 S1 102.9(7) . .
S8 Sn1 O1 79.4(7) . .
S1 Sn1 O1 177.6(8) . .
S7 Sn1 S8 115.6(5) . .
S7 Sn1 S1 97.2(6) . .
S7 Sn1 O1 82.1(7) . .
S3 Sn3 S4 103.5(6) . .
S3 Sn3 S10 117.3(7) . .
S3 Sn3 O2 79.1(7) . .
S9 Sn3 S3 116.4(5) . .
S9 Sn3 S4 97.5(6) . .
S9 Sn3 S10 116.9(5) . .
S9 Sn3 O2 79.3(7) . .
S4 Sn3 O2 176.6(8) . .
S10 Sn3 S4 99.8(6) . .
S10 Sn3 O2 80.8(7) . .
S15 Sn4 S5 145.8(4) . .
S7 Sn4 S5 102.2(5) . .
S7 Sn4 S15 100.4(5) . .
S7 Sn4 S11 94.8(4) . .
S11 Sn4 S5 101.1(4) . .
S11 Sn4 S15 102.1(4) . .
O3 Sn4 S5 77.9(7) . .
O3 Sn4 S15 78.6(7) . .
O3 Sn4 S7 177.9(7) . .
O3 Sn4 S11 87.3(7) . .
O1 Sn4 S5 76.7(8) . .
O1 Sn4 S15 78.8(7) . .
O1 Sn4 S7 88.2(8) . .
O1 Sn4 S11 176.6(9) . .
O1 Sn4 O3 89.8(10) . .
S19 Sn10 S13 117.2(7) . .
S19 Sn10 S20 102.4(7) . .
S19 Sn10 S14 115.3(6) . .
S19 Sn10 O4 78.0(7) . .
S13 Sn10 S20 100.6(8) . .
S13 Sn10 S14 117.5(7) . .
S13 Sn10 O4 78.9(7) . .
S20 Sn10 O4 179.5(10) . .
S14 Sn10 S20 98.9(8) . .
S14 Sn10 O4 81.2(9) . .
S12 Sn8 S17 100.4(6) . .
S12 Sn8 S18 118.3(5) . .
S12 Sn8 S11 115.3(5) . .
S12 Sn8 O3 78.1(7) . .
S17 Sn8 O3 174.2(8) . .
S18 Sn8 S17 97.1(6) . .
S18 Sn8 S11 117.2(5) . .
S18 Sn8 O3 78.8(6) . .
S11 Sn8 S17 103.1(5) . .
S11 Sn8 O3 82.6(7) . .
S6 Sn5 S15 146.0(4) . .
S8 Sn5 S6 101.4(5) . .
S8 Sn5 S15 100.7(5) . .
S8 Sn5 S13 95.2(6) . .
S13 Sn5 S6 101.5(6) . .
S13 Sn5 S15 101.9(5) . .
O1 Sn5 S6 75.0(9) . .
O1 Sn5 S8 88.2(9) . .
O1 Sn5 S15 80.2(8) . .
O1 Sn5 S13 175.6(10) . .
O4 Sn5 S6 81.8(9) . .
O4 Sn5 S8 175.5(10) . .
O4 Sn5 S15 75.1(10) . .
O4 Sn5 S13 87.1(9) . .
O4 Sn5 O1 89.7(11) . .
Sn3 S3 Sn2 94.5(5) . .
Sn1 S2 Sn2 92.1(5) . .
Sn6 S16 Sn7 86.3(4) . .
Sn6 S16 Sn9 86.5(4) . .
Sn7 S16 Sn9 86.0(4) . .
Sn10 S19 Sn9 93.7(6) . .
Sn6 S5 Sn4 85.6(4) . .
Sn2 S5 Sn6 86.7(4) . .
Sn2 S5 Sn4 86.4(4) . .
Sn3 S9 Sn6 94.5(5) . .
Sn8 S12 Sn6 93.9(4) . .
Sn2 S6 Sn7 85.9(5) . .
Sn5 S6 Sn7 86.1(5) . .
Sn5 S6 Sn2 87.4(5) . .
C1 S17 Sn8 96.5(19) . .
Sn1 S8 Sn5 92.3(5) . .
Sn9 S15 Sn4 86.7(4) . .
Sn9 S15 Sn5 86.7(4) . .
Sn4 S15 Sn5 86.8(4) . .
C40 S1 Sn1 96(2) . .
Sn10 S13 Sn5 93.8(5) . .
Sn10 S14 Sn7 93.9(6) . .
Sn1 S7 Sn4 92.7(5) . .
Sn3 S10 Sn7 92.7(5) . .
Sn8 S18 Sn9 93.5(4) . .
Sn8 S11 Sn4 92.5(4) . .
Sn6 O2 Sn7 117.0(12) . .
Sn6 O2 Sn2 117.7(13) . .
Sn6 O2 Sn3 100.5(11) . .
Sn7 O2 Sn3 99.8(11) . .
Sn2 O2 Sn7 116.0(12) . .
Sn2 O2 Sn3 100.5(10) . .
Sn6 O3 Sn9 122.0(15) . .
Sn6 O3 Sn4 114.6(11) . .
Sn6 O3 Sn8 102.7(10) . .
Sn9 O3 Sn4 113.7(12) . .
Sn9 O3 Sn8 100.8(10) . .
Sn4 O3 Sn8 97.6(11) . .
Sn2 O1 Sn1 101.8(11) . .
Sn2 O1 Sn4 116.7(12) . .
Sn2 O1 Sn5 121.0(15) . .
Sn4 O1 Sn1 97.0(11) . .
Sn5 O1 Sn1 100.0(10) . .
Sn5 O1 Sn4 114.1(13) . .
Sn2B O2B Sn2B 116.9(12) . 12_454
Sn2B O2B Sn1B 101.3(8) 12_454 12_454
Sn2B O2B Sn1B 101.6(10) . 12_454
Sn2B O2B Sn5B 116.9(11) 12_454 10_444
Sn2B O2B Sn5B 115.9(11) . 10_444
Sn5B O2B Sn1B 99.5(10) 10_444 12_454
Sn7 O4 Sn10 96.3(13) . .
Sn9 O4 Sn7 116.5(12) . .
Sn9 O4 Sn10 101.7(11) . .
Sn9 O4 Sn5 121.8(18) . .
Sn5 O4 Sn7 113.8(12) . .
Sn5 O4 Sn10 100.1(9) . .
N32 C25 N9 108.0 . .
C10 C25 N32 134(6) . .
C10 C25 N9 117(6) . .
C25 N32 C12 108.0 . .
C15 N32 C25 129(5) . .
C15 N32 C12 123(5) . .
C6AA C12 N32 108.0 . .
C12 C6AA N9 108.0 . .
C25 N9 C6AA 108.0 . .
C3 N13 C2AA 108.0 . .
C8 C2AA N13 108.0 . .
C2AA C8 N1AA 108.0 . .
C3 N1AA C8 108.0 . .
N1AA C3 N13 108.0 . .

loop_
_geom_bond_atom_site_label_1
_geom_bond_atom_site_label_2
_geom_bond_distance
_geom_bond_site_symmetry_2
Sn2A S2A 2.471(14) .
Sn2A S3A 2.442(14) .
Sn2A S5A 2.581(14) 4_455
Sn2A S5A 2.605(14) .
Sn2A O2A 2.09(3) 4_455
Sn2A O2A 2.13(3) .
Sn4A S7A 2.470(15) .
Sn4A S7A 2.470(15) 3_445
Sn4A S5A 2.627(12) .
Sn4A S5A 2.627(12) 3_445
Sn4A O2A 2.08(3) 2_545
Sn4A O2A 2.08(3) 4_455
Sn1A S2A 2.404(14) .
Sn1A S3A 2.414(15) 4_455
Sn1A S7A 2.418(19) .
Sn1A S1A 2.419(16) .
Sn1A O2A 2.50(3) 4_455
S1A C33 1.88(17) .
Sn2B S2B 2.460(13) .
Sn2B S6B 2.583(13) 10_444
Sn2B S6B 2.614(14) .
Sn2B S3B 2.469(14) .
Sn2B O2B 2.09(3) 10_444
Sn2B O2B 2.08(2) .
Sn1B S2B 2.377(14) .
Sn1B S8B 2.391(15) .
Sn1B S1B 2.422(17) .
Sn1B S3B 2.424(14) 10_444
Sn1B O2B 2.51(2) 10_444
Sn5B S6B 2.606(13) .
Sn5B S6B 2.606(13) 3_455
Sn5B S8B 2.423(15) .
Sn5B S8B 2.423(15) 3_455
Sn5B O2B 2.11(2) 12_454
Sn5B O2B 2.11(2) 10_444
S1B C14 1.72(5) .
Sn6 S16 2.581(13) .
Sn6 S5 2.595(13) .
Sn6 S9 2.464(13) .
Sn6 S12 2.465(13) .
Sn6 O2 2.07(3) .
Sn6 O3 2.01(3) .
Sn7 S16 2.619(12) .
Sn7 S6 2.643(17) .
Sn7 S14 2.416(16) .
Sn7 S10 2.506(16) .
Sn7 O2 2.10(3) .
Sn7 O4 2.18(3) .
Sn2 S3 2.458(14) .
Sn2 S2 2.512(16) .
Sn2 S5 2.594(13) .
Sn2 S6 2.580(16) .
Sn2 O2 2.09(3) .
Sn2 O1 2.01(3) .
Sn9 S16 2.619(13) .
Sn9 S19 2.474(16) .
Sn9 S15 2.598(14) .
Sn9 S18 2.432(12) .
Sn9 O3 2.06(2) .
Sn9 O4 2.02(3) .
Sn1 S2 2.379(15) .
Sn1 S8 2.445(17) .
Sn1 S1 2.470(18) .
Sn1 S7 2.410(14) .
Sn1 O1 2.51(3) .
Sn3 S3 2.374(15) .
Sn3 S9 2.343(15) .
Sn3 S4 2.424(18) .
Sn3 S10 2.384(18) .
Sn3 O2 2.51(3) .
Sn4 S5 2.614(12) .
Sn4 S15 2.598(13) .
Sn4 S7 2.456(13) .
Sn4 S11 2.476(13) .
Sn4 O3 2.19(3) .
Sn4 O1 2.18(3) .
Sn10 S19 2.390(18) .
Sn10 S13 2.39(2) .
Sn10 S20 2.44(2) .
Sn10 S14 2.40(2) .
Sn10 O4 2.53(3) .
Sn8 S12 2.356(14) .
Sn8 S17 2.465(16) .
Sn8 S18 2.395(14) .
Sn8 S11 2.406(12) .
Sn8 O3 2.49(3) .
Sn5 S6 2.572(16) .
Sn5 S8 2.453(17) .
Sn5 S15 2.612(13) .
Sn5 S13 2.456(17) .
Sn5 O1 2.09(3) .
Sn5 O4 2.07(3) .
S17 C1 1.82(5) .
S1 C40 2.03(8) .
C25 N32 1.4200 .
C25 N9 1.4200 .
C25 C10 1.17(8) .
N32 C12 1.4200 .
N32 C15 1.16(8) .
C12 C6AA 1.4200 .
C6AA N9 1.4200 .
N13 C2AA 1.4200 .
N13 C3 1.4200 .
C2AA C8 1.4200 .
C8 N1AA 1.4200 .
N1AA C3 1.4200 .

loop_
_geom_torsion_atom_site_label_1
_geom_torsion_atom_site_label_2
_geom_torsion_atom_site_label_3
_geom_torsion_atom_site_label_4
_geom_torsion
C25 N32 C12 C6AA 0.0
N32 C25 N9 C6AA 0.0
N32 C12 C6AA N9 0.0
C12 C6AA N9 C25 0.0
N9 C25 N32 C12 0.0
N9 C25 N32 C15 178(8)
C15 N32 C12 C6AA -178(7)
N13 C2AA C8 N1AA 0.0
C2AA N13 C3 N1AA 0.0
C2AA C8 N1AA C3 0.0
C8 N1AA C3 N13 0.0
C3 N13 C2AA C8 0.0
C10 C25 N32 C12 -173(9)
C10 C25 N32 C15 5(11)
C10 C25 N9 C6AA 174(7)

loop_
_platon_squeeze_void_nr
_platon_squeeze_void_average_x
_platon_squeeze_void_average_y
_platon_squeeze_void_average_z
_platon_squeeze_void_volume
_platon_squeeze_void_count_electrons
_platon_squeeze_void_content
1 0.305 -0.010 0.029 25862 6101 ' '
2 0.853 0.101 0.376 6 0 ' '
3 0.147 0.101 0.876 6 0 ' '
4 0.899 0.147 0.124 6 0 ' '
5 0.101 0.147 0.624 6 0 ' '
6 0.399 0.353 0.124 6 0 ' '
7 0.601 0.353 0.624 6 0 ' '
8 0.353 0.399 0.376 6 0 ' '
9 0.647 0.399 0.876 6 0 ' '
10 0.647 0.601 0.376 6 0 ' '
11 0.353 0.601 0.876 6 0 ' '
12 0.601 0.647 0.124 6 0 ' '
13 0.399 0.647 0.624 6 0 ' '
14 0.101 0.853 0.124 6 0 ' '
15 0.899 0.853 0.624 6 0 ' '
16 0.147 0.899 0.376 6 0 ' '
17 0.853 0.899 0.876 6 0 ' '

loop_
_twin_individual_id
_twin_individual_mass_fraction_refined
1 0.14(3)
2 0.86(3)
